data_1525618
loop_
_publ_author_name
'Bean, A.C.'
'Albrecht-Schmitt, T.E.'

_publ_section_title
;
 Cation effects on the formation of the one-dimensional uranyl iodates A2
 ((U O2)3 (I O3)4 O2) (A = K, rb, Tl) and AE ((U O2)2 (I O3)2 O2) (H2 O)
 (AE = Sr, Ba, Pb)
;
_journal_name_full 'Journal of Solid State Chemistry'
_journal_page_first 416
_journal_page_last 423
_journal_volume 161
_journal_year 2001
_chemical_formula_sum 'H2 I2 O13 Sr U2'
_chemical_name_systematic 'Sr ((U O2)2 (I O3)2 O2) (H2 O)'
_space_group_IT_number 14
_symmetry_space_group_name_Hall '-P 2ybc'
_symmetry_space_group_name_H-M 'P 1 21/c 1'
_cell_angle_alpha 90
_cell_angle_beta 99.324
_cell_angle_gamma 90
_cell_formula_units_Z 4
_cell_length_a 7.814
_cell_length_b 6.9425
_cell_length_c 21.434
_cell_volume 1147.404
_citation_journal_id_ASTM JSSCBI
_cod_data_source_file Bean_JSSCBI_2001_1706.cif
_cod_data_source_block H2I2O13Sr1U2
_cod_original_formula_sum 'H2 I2 O13 Sr1 U2'
_cod_database_code 1525618

loop_
_symmetry_equiv_pos_as_xyz
x,y,z
-x,y+1/2,-z+1/2
-x,-y,-z
x,-y-1/2,z-1/2

loop_
_atom_site_label
_atom_site_type_symbol
_atom_site_fract_x
_atom_site_fract_y
_atom_site_fract_z
_atom_site_occupancy
_atom_site_U_iso_or_equiv
O6 O-2 0.0874 0.8571 0.909 1 0.0
O12 O-2 0.4151 0.4885 0.7908 1 0.0
O3 O-2 -0.0283 0.3165 0.9698 1 0.0
O5 O-2 0.4085 0.0448 0.9338 1 0.0
O8 O-2 0.1581 0.3034 0.8536 1 0.0
O7 O-2 0.6238 0.3444 0.9043 1 0.0
O13 O-2 0.9767 0.0056 0.7676 1 0.0
O4 O-2 0.3858 0.6877 0.8894 1 0.0
O2 O-2 0.2188 0.0647 0.0345 1 0.0
O10 O-2 0.738 0.3219 0.7677 1 0.0
U1 U+6 0.3905 0.3276 0.8764 1 0.0
Sr1 Sr+2 0.8667 0.12 0.8666 1 0.0
O1 O-2 0.3195 0.4045 0.9814 1 0.0
I1 I+5 0.1642 0.3168 0.0298 1 0.0
O11 O-2 0.3095 0.2926 0.6721 1 0.0
I2 I+5 0.3027 0.8249 0.9509 1 0.0
U2 U+6 0.5225 0.3025 0.7204 1 0.0
O9 O-2 0.4527 0.1158 0.8054 1 0.0
